data_7127076
loop_
_publ_author_name
'Xu, Fen'
'Song, Yuan-Yuan'
'Zhu, Wen-Jing'
'Liu, Chun-Sen'
'Lu, Ya-Zhou'
'Du, Miao'

_publ_section_title
;
 Rhodium-catalyzed multiple C-H activation/highly <i>meta</i>-selective
 C-H amination between amidines and alkynes.
;
_journal_issue 76
_journal_name_full 'Chemical communications (Cambridge, England)'
_journal_page_first 11227
_journal_page_last 11230
_journal_paper_doi 10.1039/d0cc04885b
_journal_volume 56
_journal_year 2020
_chemical_formula_moiety 'C50 H32 N4 S2'
_chemical_formula_sum 'C50 H32 N4 S2'
_chemical_formula_weight 752.95
_space_group_crystal_system triclinic
_space_group_IT_number 2
_space_group_name_Hall '-P 1'
_space_group_name_H-M_alt 'P -1'
_atom_sites_solution_hydrogens geom
_atom_sites_solution_primary dual
_audit_creation_date 2019-12-16
_audit_creation_method
;
Olex2 1.2
(compiled 2018.05.29 svn.r3508 for OlexSys, GUI svn.r5506)
;
_audit_update_record
;
2019-12-26 deposited with the CCDC.	2020-08-12 downloaded from the CCDC.
;
_cell_angle_alpha 102.279(2)
_cell_angle_beta 99.940(2)
_cell_angle_gamma 97.712(2)
_cell_formula_units_Z 2
_cell_length_a 9.8941(3)
_cell_length_b 13.9468(4)
_cell_length_c 16.4764(5)
_cell_measurement_reflns_used 7204
_cell_measurement_temperature 294(2)
_cell_measurement_theta_max 73.3570
_cell_measurement_theta_min 4.7900
_cell_volume 2153.46(11)
_computing_cell_refinement 'CrysAlisPro 1.171.38.46 (Rigaku OD, 2015)'
_computing_data_collection 'CrysAlisPro 1.171.38.46 (Rigaku OD, 2015)'
_computing_data_reduction 'CrysAlisPro 1.171.38.46 (Rigaku OD, 2015)'
_computing_molecular_graphics 'Olex2 (Dolomanov et al., 2009)'
_computing_publication_material 'Olex2 (Dolomanov et al., 2009)'
_computing_structure_refinement 'ShelXL (Sheldrick, 2015)'
_computing_structure_solution 'ShelXT (Sheldrick, 2015)'
_diffrn_ambient_temperature 294(2)
_diffrn_detector 'CCD plate'
_diffrn_detector_area_resol_mean 5.3031
_diffrn_detector_type AtlasS2
_diffrn_measured_fraction_theta_full 0.999
_diffrn_measured_fraction_theta_max 0.968
_diffrn_measurement_details
;
List of Runs (angles in degrees, time in seconds):

  # Type    Start    End  Width  t~exp~   \w     \q     \k     \f   Frames
#--------------------------------------------------------------------------
  1  \w    -65.00  33.00   1.00    5.55    --  -40.80  38.00  30.00   98
  2  \w    -64.00  32.00   1.00    5.55    --  -40.80  57.00-120.00   96
  3  \w     48.00  80.00   1.00    5.55    --   40.80 -99.00   0.00   32
  4  \w     30.00  60.00   1.00    5.55    --   40.80-122.00 -56.00   30
  5  \w     91.00 133.00   1.00   22.20    --  107.14 -61.00  60.00   42
  6  \w     66.00 106.00   1.00   22.20    --  107.14 -95.00 -60.00   40
  7  \w     73.00 115.00   1.00   22.20    --  107.14-125.00-120.00   42
  8  \w     50.00 135.00   1.00   22.20    --  107.14 -61.00 -60.00   85
  9  \w    118.00 177.00   1.00   22.20    --  107.14   0.00-180.00   59
 10  \w    113.00 177.00   1.00   22.20    --  107.14  77.00 -90.00   64
 11  \w    131.00 177.00   1.00   22.20    --  107.14 125.00-120.00   46
 12  \w     82.00 177.00   1.00   22.20    --  107.14  45.00  30.00   95
 13  \w     79.00 128.00   1.00   22.20    --  107.14  61.00  90.00   49
 14  \w     57.00 105.00   1.00   22.20    --  107.14 -95.00  60.00   48
 15  \w     37.00  64.00   1.00   22.20    --  107.14-125.00-120.00   27
 16  \w     33.00 114.00   1.00   22.20    --  107.14 -77.00-150.00   81
 17  \w     37.00 127.00   1.00   22.20    --  107.14 -30.00-150.00   90
 18  \w     34.00  60.00   1.00   22.20    --  107.14   0.00-180.00   26
 19  \w   -108.00 -16.00   1.00    5.55    --  -40.80 -57.00  90.00   92
;
_diffrn_measurement_device 'four-circle diffractometer'
_diffrn_measurement_device_type 'SuperNova, Dual, Cu at zero, AtlasS2'
_diffrn_measurement_method '\w scans'
_diffrn_orient_matrix_type 'CrysAlisPro convention (1999,Acta A55,543-557)'
_diffrn_orient_matrix_UB_11 0.0477738000
_diffrn_orient_matrix_UB_12 -0.0020581000
_diffrn_orient_matrix_UB_13 0.0935985000
_diffrn_orient_matrix_UB_21 -0.0139047000
_diffrn_orient_matrix_UB_22 -0.1142559000
_diffrn_orient_matrix_UB_23 -0.0265044000
_diffrn_orient_matrix_UB_31 0.1527303000
_diffrn_orient_matrix_UB_32 0.0116939000
_diffrn_orient_matrix_UB_33 -0.0103163000
_diffrn_radiation_monochromator mirror
_diffrn_radiation_probe x-ray
_diffrn_radiation_type CuK\a
_diffrn_radiation_wavelength 1.54184
_diffrn_reflns_av_R_equivalents 0.0175
_diffrn_reflns_av_unetI/netI 0.0258
_diffrn_reflns_Laue_measured_fraction_full 0.999
_diffrn_reflns_Laue_measured_fraction_max 0.968
_diffrn_reflns_limit_h_max 12
_diffrn_reflns_limit_h_min -10
_diffrn_reflns_limit_k_max 17
_diffrn_reflns_limit_k_min -15
_diffrn_reflns_limit_l_max 20
_diffrn_reflns_limit_l_min -20
_diffrn_reflns_number 14960
_diffrn_reflns_point_group_measured_fraction_full 0.999
_diffrn_reflns_point_group_measured_fraction_max 0.968
_diffrn_reflns_theta_full 67.684
_diffrn_reflns_theta_max 73.657
_diffrn_reflns_theta_min 3.778
_diffrn_source 'micro-focus sealed X-ray tube'
_diffrn_source_type 'SuperNova (Cu) X-ray Source'
_exptl_absorpt_coefficient_mu 1.407
_exptl_absorpt_correction_T_max 1.00000
_exptl_absorpt_correction_T_min 0.67674
_exptl_absorpt_correction_type multi-scan
_exptl_absorpt_process_details
;
CrysAlisPro 1.171.38.46 (Rigaku Oxford Diffraction, 2015)
Empirical absorption correction using spherical harmonics,
 implemented in SCALE3 ABSPACK scaling algorithm.
;
_exptl_crystal_colour colorless
_exptl_crystal_density_diffrn 1.161
_exptl_crystal_description prism
_exptl_crystal_F_000 784
_exptl_crystal_size_max 0.26
_exptl_crystal_size_mid 0.24
_exptl_crystal_size_min 0.24
_refine_diff_density_max 0.967
_refine_diff_density_min -0.271
_refine_diff_density_rms 0.107
_refine_ls_extinction_method none
_refine_ls_goodness_of_fit_ref 1.112
_refine_ls_hydrogen_treatment constr
_refine_ls_matrix_type full
_refine_ls_number_parameters 505
_refine_ls_number_reflns 8422
_refine_ls_number_restraints 0
_refine_ls_restrained_S_all 1.112
_refine_ls_R_factor_all 0.0729
_refine_ls_R_factor_gt 0.0655
_refine_ls_shift/su_max 0.000
_refine_ls_shift/su_mean 0.000
_refine_ls_structure_factor_coef Fsqd
_refine_ls_weighting_details 'w=1/[\s^2^(Fo^2^)+(0.1664P)^2^+0.0897P] where P=(Fo^2^+2Fc^2^)/3'
_refine_ls_weighting_scheme calc
_refine_ls_wR_factor_gt 0.2194
_refine_ls_wR_factor_ref 0.2324
_reflns_Friedel_coverage 0.000
_reflns_number_gt 7084
_reflns_number_total 8422
_reflns_threshold_expression 'I > 2\s(I)'
_cod_data_source_file d0cc04885b2.cif
_cod_data_source_block syy-20181109-a-882
_cod_depositor_comments
;
Adding full bibliography for 7127071--7127077.cif.

2025-01-30
Z value and formula fixed to values more according to usual
chemical conventions.                 miguel
;
_cod_original_formula_sum 'C11.11 H7.11 N0.89 S0.44'
_cod_original_formula_weight 167.31
_cod_original_formula_moiety '0.22(C50 H32 N4 S2)'
_cod_original_formula_units_Z 9
_cod_database_code 7127076
_shelx_shelxl_version_number 2018/1
_chemical_oxdiff_usercomment 'C H O N F'
_shelx_space_group_comment
;
The symmetry employed for this shelxl refinement is uniquely defined
by the following loop, which should always be used as a source of
symmetry information in preference to the above space-group names.
They are only intended as comments.
;
_shelx_estimated_absorpt_t_max 0.729
_shelx_estimated_absorpt_t_min 0.711
_reflns_odcompleteness_completeness 99.95
_reflns_odcompleteness_iscentric 1
_reflns_odcompleteness_theta 66.97
_olex2_refinement_description
;
1. Fixed Uiso
 At 1.2 times of:
  All C(H) groups
2.a Aromatic/amide H refined with riding coordinates:
 C6(H6), C10(H10), C11(H11), C14(H14), C15(H15), C16(H16), C17(H17), C18(H18),
 C21(H21), C22(H22), C23(H23), C24(H24), C25(H25), C28(H28), C29(H29), C30(H30),
  C31(H31), C32(H32), C34(H34), C35(H35), C36(H36), C37(H37), C38(H38),
 C42(H42), C43(H43), C45(H45), C47(H47), C48(H48), C49(H49), C50(H50), C51(H51),
  C54(H54)
;
_platon_squeeze_void_probe_radius 1.20
_olex2_submission_special_instructions 'No special instructions were received'
_oxdiff_exptl_absorpt_empirical_details
;
Empirical correction (ABSPACK) includes:
- Absorption correction using spherical harmonics
- Frame scaling
;
_oxdiff_exptl_absorpt_empirical_full_max 1.615
_oxdiff_exptl_absorpt_empirical_full_min 0.734

loop_
_space_group_symop_operation_xyz
'x, y, z'
'-x, -y, -z'

loop_
_atom_site_label
_atom_site_type_symbol
_atom_site_fract_x
_atom_site_fract_y
_atom_site_fract_z
_atom_site_U_iso_or_equiv
_atom_site_adp_type
_atom_site_occupancy
_atom_site_site_symmetry_order
_atom_site_calc_flag
_atom_site_refinement_flags_posn
_atom_site_refinement_flags_adp
_atom_site_refinement_flags_occupancy
_atom_site_disorder_assembly
_atom_site_disorder_group
C5 C 0.3531(2) 0.08690(14) 0.80087(13) 0.0477(4) Uani 1 1 d . . . . .
C6 C 0.4278(2) 0.00951(16) 0.81220(14) 0.0532(5) Uani 1 1 d . . . . .
H6 H 0.463576 0.004368 0.866826 0.064 Uiso 1 1 calc R . . . .
C7 C 0.3462(2) -0.06325(15) 0.52835(14) 0.0476(4) Uani 1 1 d . . . . .
C8 C 0.3269(2) -0.08876(16) 0.43811(14) 0.0507(5) Uani 1 1 d . . . . .
C9 C 0.2643(2) -0.03174(16) 0.38920(14) 0.0520(5) Uani 1 1 d . . . . .
C10 C 0.2559(3) -0.0730(2) 0.30078(15) 0.0643(6) Uani 1 1 d . . . . .
H10 H 0.215843 -0.045337 0.257888 0.077 Uiso 1 1 calc R . . . .
C11 C 0.3122(3) -0.1561(2) 0.28644(17) 0.0695(7) Uani 1 1 d . . . . .
H11 H 0.316048 -0.191697 0.232572 0.083 Uiso 1 1 calc R . . . .
C12 C 0.2171(2) 0.05630(16) 0.42893(13) 0.0499(4) Uani 1 1 d . . . . .
C13 C 0.1534(3) 0.11902(17) 0.37535(13) 0.0551(5) Uani 1 1 d . . . . .
C14 C 0.0116(3) 0.1141(3) 0.3556(3) 0.0883(10) Uani 1 1 d . . . . .
H14 H -0.046029 0.072514 0.377536 0.106 Uiso 1 1 calc R . . . .
C15 C -0.0468(4) 0.1699(3) 0.3037(3) 0.1068(14) Uani 1 1 d . . . . .
H15 H -0.143133 0.164130 0.289360 0.128 Uiso 1 1 calc R . . . .
C16 C 0.0375(4) 0.2339(3) 0.2733(2) 0.0960(11) Uani 1 1 d . . . . .
H16 H -0.001356 0.272338 0.238962 0.115 Uiso 1 1 calc R . . . .
C17 C 0.1795(4) 0.2408(3) 0.2937(3) 0.0965(11) Uani 1 1 d . . . . .
H17 H 0.237121 0.284730 0.273783 0.116 Uiso 1 1 calc R . . . .
C18 C 0.2374(3) 0.1823(2) 0.3443(2) 0.0766(8) Uani 1 1 d . . . . .
H18 H 0.333628 0.186290 0.357122 0.092 Uiso 1 1 calc R . . . .
C19 C 0.2322(2) 0.08139(14) 0.51520(13) 0.0457(4) Uani 1 1 d . . . . .
C20 C 0.1869(2) 0.17080(15) 0.56211(12) 0.0461(4) Uani 1 1 d . . . . .
C21 C 0.2724(3) 0.26284(17) 0.58241(17) 0.0612(6) Uani 1 1 d . . . . .
H21 H 0.355626 0.269758 0.563510 0.073 Uiso 1 1 calc R . . . .
C22 C 0.2347(4) 0.3446(2) 0.6306(2) 0.0794(8) Uani 1 1 d . . . . .
H22 H 0.293261 0.406268 0.644540 0.095 Uiso 1 1 calc R . . . .
C23 C 0.1108(3) 0.3354(2) 0.6584(2) 0.0760(7) Uani 1 1 d . . . . .
H23 H 0.086313 0.390620 0.691452 0.091 Uiso 1 1 calc R . . . .
C24 C 0.0242(3) 0.2450(2) 0.6370(2) 0.0747(7) Uani 1 1 d . . . . .
H24 H -0.060132 0.238776 0.654759 0.090 Uiso 1 1 calc R . . . .
C25 C 0.0615(3) 0.16274(19) 0.58903(19) 0.0643(6) Uani 1 1 d . . . . .
H25 H 0.002076 0.101391 0.574653 0.077 Uiso 1 1 calc R . . . .
C26 C 0.4271(2) 0.40321(15) 0.85928(12) 0.0494(4) Uani 1 1 d . . . . .
C27 C 0.5557(2) 0.45333(15) 0.84008(13) 0.0509(5) Uani 1 1 d . . . . .
C28 C 0.6322(3) 0.54379(18) 0.89187(16) 0.0635(6) Uani 1 1 d . . . . .
H28 H 0.600813 0.575411 0.938873 0.076 Uiso 1 1 calc R . . . .
C29 C 0.7543(3) 0.5865(2) 0.8735(2) 0.0769(7) Uani 1 1 d . . . . .
H29 H 0.804691 0.646734 0.908126 0.092 Uiso 1 1 calc R . . . .
C30 C 0.8016(3) 0.5399(2) 0.8038(2) 0.0796(8) Uani 1 1 d . . . . .
H30 H 0.883698 0.568664 0.791495 0.095 Uiso 1 1 calc R . . . .
C31 C 0.7275(4) 0.4516(3) 0.7530(2) 0.0840(9) Uani 1 1 d . . . . .
H31 H 0.759270 0.420531 0.705992 0.101 Uiso 1 1 calc R . . . .
C32 C 0.6052(3) 0.40749(19) 0.77089(18) 0.0674(6) Uani 1 1 d . . . . .
H32 H 0.556309 0.346886 0.736162 0.081 Uiso 1 1 calc R . . . .
C33 C 0.3162(3) 0.55856(16) 0.87843(16) 0.0577(5) Uani 1 1 d . . . . .
C34 C 0.3240(3) 0.5942(2) 0.80627(18) 0.0721(7) Uani 1 1 d . . . . .
H34 H 0.332284 0.550972 0.756646 0.086 Uiso 1 1 calc R . . . .
C35 C 0.3195(4) 0.6933(2) 0.8077(2) 0.0864(9) Uani 1 1 d . . . . .
H35 H 0.324408 0.716048 0.759019 0.104 Uiso 1 1 calc R . . . .
C36 C 0.3079(4) 0.7580(2) 0.8803(3) 0.0866(9) Uani 1 1 d . . . . .
H36 H 0.303600 0.824301 0.880530 0.104 Uiso 1 1 calc R . . . .
C37 C 0.3025(4) 0.7249(2) 0.9529(3) 0.0867(9) Uani 1 1 d . . . . .
H37 H 0.296642 0.769199 1.002505 0.104 Uiso 1 1 calc R . . . .
C38 C 0.3059(3) 0.62513(19) 0.95217(19) 0.0696(7) Uani 1 1 d . . . . .
H38 H 0.301210 0.602957 1.001174 0.083 Uiso 1 1 calc R . . . .
C39 C 0.3181(3) 0.45167(16) 0.87772(13) 0.0523(5) Uani 1 1 d . . . . .
C40 C 0.2005(3) 0.39362(17) 0.89238(14) 0.0558(5) Uani 1 1 d . . . . .
C41 C 0.2019(2) 0.29277(16) 0.89094(14) 0.0535(5) Uani 1 1 d . . . . .
C42 C -0.0219(3) 0.3422(3) 0.9092(3) 0.0852(9) Uani 1 1 d . . . . .
H42 H -0.112582 0.346800 0.915538 0.102 Uiso 1 1 calc R . . . .
C43 C 0.0686(3) 0.4197(2) 0.9034(2) 0.0728(7) Uani 1 1 d . . . . .
H43 H 0.048094 0.483295 0.906280 0.087 Uiso 1 1 calc R . . . .
C44 C 0.3188(2) 0.25122(15) 0.87424(12) 0.0491(4) Uani 1 1 d . . . . .
C45 C 0.3308(3) 0.1650(2) 1.02263(16) 0.0718(7) Uani 1 1 d . . . . .
H45 H 0.389323 0.226602 1.035318 0.086 Uiso 1 1 calc R . . . .
C46 C 0.2840(3) 0.11038(17) 0.93884(14) 0.0551(5) Uani 1 1 d . . . . .
C47 C 0.1980(3) 0.0176(2) 0.9213(2) 0.0715(7) Uani 1 1 d . . . . .
H47 H 0.164417 -0.018845 0.865494 0.086 Uiso 1 1 calc R . . . .
C48 C 0.1629(4) -0.0200(3) 0.9883(3) 0.0993(13) Uani 1 1 d . . . . .
H48 H 0.108427 -0.082964 0.977130 0.119 Uiso 1 1 calc R . . . .
C49 C 0.2078(5) 0.0348(4) 1.0705(3) 0.1132(16) Uani 1 1 d . . . . .
H49 H 0.182949 0.009629 1.114808 0.136 Uiso 1 1 calc R . . . .
C50 C 0.2887(5) 0.1260(4) 1.0870(2) 0.1025(13) Uani 1 1 d . . . . .
H50 H 0.316717 0.163514 1.142794 0.123 Uiso 1 1 calc R . . . .
C51 C 0.4482(3) -0.05866(17) 0.74306(15) 0.0553(5) Uani 1 1 d . . . . .
H51 H 0.494609 -0.110804 0.750844 0.066 Uiso 1 1 calc R . . . .
C52 C 0.3982(2) -0.04810(15) 0.66141(14) 0.0484(4) Uani 1 1 d . . . . .
C53 C 0.3289(2) 0.03190(14) 0.65136(12) 0.0443(4) Uani 1 1 d . . . . .
C54 C 0.3045(2) 0.09993(14) 0.72069(13) 0.0464(4) Uani 1 1 d . . . . .
H54 H 0.257506 0.151860 0.713172 0.056 Uiso 1 1 calc R . . . .
N1 N 0.4072(2) -0.10624(14) 0.58449(12) 0.0526(4) Uani 1 1 d . . . . .
N2 N 0.29539(17) 0.02197(12) 0.56378(10) 0.0448(4) Uani 1 1 d . . . . .
N3 N 0.3241(2) 0.15031(13) 0.87296(12) 0.0545(4) Uani 1 1 d . . . . .
N4 N 0.4267(2) 0.30482(12) 0.85757(11) 0.0494(4) Uani 1 1 d . . . . .
S1 S 0.37647(7) -0.18968(4) 0.37859(4) 0.0619(2) Uani 1 1 d . . . . .
S2 S 0.04431(7) 0.23292(5) 0.90393(5) 0.0744(2) Uani 1 1 d . . . . .

loop_
_atom_site_aniso_label
_atom_site_aniso_U_11
_atom_site_aniso_U_22
_atom_site_aniso_U_33
_atom_site_aniso_U_23
_atom_site_aniso_U_13
_atom_site_aniso_U_12
C5 0.0621(11) 0.0348(8) 0.0480(10) 0.0108(7) 0.0139(8) 0.0104(8)
C6 0.0682(12) 0.0448(10) 0.0511(10) 0.0176(8) 0.0118(9) 0.0167(9)
C7 0.0510(10) 0.0375(9) 0.0538(10) 0.0058(8) 0.0141(8) 0.0104(7)
C8 0.0538(11) 0.0432(10) 0.0527(11) 0.0039(8) 0.0153(8) 0.0075(8)
C9 0.0580(11) 0.0461(10) 0.0490(10) 0.0070(8) 0.0139(8) 0.0030(8)
C10 0.0839(16) 0.0589(13) 0.0490(11) 0.0082(10) 0.0188(11) 0.0097(11)
C11 0.0863(17) 0.0641(15) 0.0536(12) -0.0008(11) 0.0242(12) 0.0094(12)
C12 0.0575(11) 0.0436(10) 0.0477(10) 0.0114(8) 0.0102(8) 0.0061(8)
C13 0.0713(13) 0.0464(10) 0.0452(10) 0.0104(8) 0.0080(9) 0.0080(9)
C14 0.0686(16) 0.084(2) 0.112(2) 0.0557(19) -0.0068(16) -0.0042(14)
C15 0.080(2) 0.103(3) 0.133(3) 0.064(3) -0.021(2) 0.0022(18)
C16 0.117(3) 0.088(2) 0.091(2) 0.0505(19) 0.0024(19) 0.022(2)
C17 0.115(3) 0.097(2) 0.105(3) 0.064(2) 0.041(2) 0.029(2)
C18 0.0859(18) 0.0775(18) 0.0859(18) 0.0416(15) 0.0354(15) 0.0241(14)
C19 0.0515(10) 0.0368(9) 0.0492(10) 0.0120(8) 0.0099(8) 0.0069(7)
C20 0.0558(10) 0.0384(9) 0.0453(9) 0.0122(7) 0.0079(8) 0.0127(8)
C21 0.0684(13) 0.0425(11) 0.0716(14) 0.0095(10) 0.0189(11) 0.0067(9)
C22 0.095(2) 0.0396(11) 0.095(2) 0.0008(12) 0.0219(16) 0.0077(12)
C23 0.0909(19) 0.0601(15) 0.0753(16) 0.0015(12) 0.0164(14) 0.0325(13)
C24 0.0696(15) 0.0724(17) 0.0869(18) 0.0114(14) 0.0282(13) 0.0266(13)
C25 0.0598(12) 0.0503(12) 0.0817(16) 0.0106(11) 0.0181(11) 0.0105(10)
C26 0.0703(12) 0.0364(9) 0.0412(9) 0.0088(7) 0.0078(8) 0.0138(8)
C27 0.0689(12) 0.0380(9) 0.0491(10) 0.0149(8) 0.0110(9) 0.0152(9)
C28 0.0815(16) 0.0465(11) 0.0579(12) 0.0090(9) 0.0104(11) 0.0062(11)
C29 0.0826(17) 0.0534(13) 0.0901(19) 0.0207(13) 0.0092(15) 0.0014(12)
C30 0.0774(17) 0.0680(16) 0.107(2) 0.0403(16) 0.0307(16) 0.0146(13)
C31 0.096(2) 0.0712(17) 0.095(2) 0.0166(16) 0.0458(18) 0.0221(15)
C32 0.0818(16) 0.0510(12) 0.0697(15) 0.0052(11) 0.0251(12) 0.0161(11)
C33 0.0719(13) 0.0399(10) 0.0633(12) 0.0142(9) 0.0091(10) 0.0203(9)
C34 0.105(2) 0.0498(12) 0.0632(14) 0.0189(11) 0.0086(13) 0.0221(13)
C35 0.117(2) 0.0593(16) 0.089(2) 0.0376(15) 0.0062(18) 0.0263(16)
C36 0.109(2) 0.0428(12) 0.115(2) 0.0271(15) 0.0182(19) 0.0290(14)
C37 0.111(2) 0.0455(13) 0.106(2) 0.0076(14) 0.0304(19) 0.0304(14)
C38 0.0960(18) 0.0454(12) 0.0739(15) 0.0138(11) 0.0254(14) 0.0270(12)
C39 0.0720(13) 0.0389(10) 0.0470(10) 0.0106(8) 0.0086(9) 0.0181(9)
C40 0.0691(13) 0.0462(11) 0.0534(11) 0.0118(9) 0.0101(9) 0.0185(9)
C41 0.0668(12) 0.0432(10) 0.0502(10) 0.0103(8) 0.0110(9) 0.0120(9)
C42 0.0683(16) 0.0763(18) 0.114(3) 0.0214(18) 0.0233(16) 0.0217(14)
C43 0.0741(16) 0.0615(14) 0.0884(18) 0.0196(13) 0.0184(13) 0.0271(12)
C44 0.0711(12) 0.0359(9) 0.0402(9) 0.0091(7) 0.0091(8) 0.0127(8)
C45 0.0937(18) 0.0773(17) 0.0504(12) 0.0208(12) 0.0130(12) 0.0298(14)
C46 0.0752(13) 0.0494(11) 0.0501(10) 0.0208(9) 0.0189(10) 0.0219(10)
C47 0.0889(18) 0.0516(13) 0.0880(18) 0.0297(13) 0.0352(15) 0.0188(12)
C48 0.115(3) 0.085(2) 0.142(4) 0.073(2) 0.071(3) 0.041(2)
C49 0.145(4) 0.143(4) 0.111(3) 0.093(3) 0.073(3) 0.073(3)
C50 0.132(3) 0.145(4) 0.0556(15) 0.047(2) 0.0287(18) 0.065(3)
C51 0.0676(13) 0.0465(10) 0.0582(12) 0.0176(9) 0.0136(10) 0.0232(9)
C52 0.0542(10) 0.0386(9) 0.0546(11) 0.0113(8) 0.0123(8) 0.0147(8)
C53 0.0505(10) 0.0353(8) 0.0471(9) 0.0095(7) 0.0095(7) 0.0092(7)
C54 0.0596(11) 0.0343(8) 0.0484(10) 0.0121(7) 0.0134(8) 0.0125(8)
N1 0.0597(10) 0.0441(9) 0.0550(10) 0.0080(7) 0.0133(8) 0.0177(7)
N2 0.0521(8) 0.0364(7) 0.0457(8) 0.0082(6) 0.0100(6) 0.0105(6)
N3 0.0853(13) 0.0355(8) 0.0486(9) 0.0138(7) 0.0217(8) 0.0152(8)
N4 0.0710(11) 0.0350(8) 0.0444(8) 0.0100(6) 0.0131(7) 0.0147(7)
S1 0.0697(4) 0.0533(3) 0.0608(3) -0.0005(2) 0.0208(3) 0.0172(3)
S2 0.0709(4) 0.0591(4) 0.0948(5) 0.0191(3) 0.0234(3) 0.0089(3)

loop_
_atom_type_symbol
_atom_type_description
_atom_type_scat_dispersion_real
_atom_type_scat_dispersion_imag
_atom_type_scat_source
C C 0.0181 0.0091 'International Tables Vol C Tables 4.2.6.8 and 6.1.1.4'
H H 0.0000 0.0000 'International Tables Vol C Tables 4.2.6.8 and 6.1.1.4'
N N 0.0311 0.0180 'International Tables Vol C Tables 4.2.6.8 and 6.1.1.4'
S S 0.3331 0.5567 'International Tables Vol C Tables 4.2.6.8 and 6.1.1.4'

loop_
_geom_angle_atom_site_label_1
_geom_angle_atom_site_label_2
_geom_angle_atom_site_label_3
_geom_angle
_geom_angle_site_symmetry_1
_geom_angle_site_symmetry_3
_geom_angle_publ_flag
C6 C5 N3 119.20(19) . . ?
C54 C5 C6 121.15(19) . . ?
C54 C5 N3 119.62(18) . . ?
C5 C6 H6 119.6 . . ?
C51 C6 C5 120.8(2) . . ?
C51 C6 H6 119.6 . . ?
N1 C7 C8 129.84(19) . . ?
N1 C7 N2 114.13(18) . . ?
N2 C7 C8 116.02(19) . . ?
C7 C8 S1 125.66(18) . . ?
C9 C8 C7 121.6(2) . . ?
C9 C8 S1 112.73(17) . . ?
C8 C9 C10 111.1(2) . . ?
C8 C9 C12 120.1(2) . . ?
C10 C9 C12 128.8(2) . . ?
C9 C10 H10 123.7 . . ?
C11 C10 C9 112.7(2) . . ?
C11 C10 H10 123.7 . . ?
C10 C11 H11 123.6 . . ?
C10 C11 S1 112.88(19) . . ?
S1 C11 H11 123.6 . . ?
C9 C12 C13 119.52(19) . . ?
C19 C12 C9 119.4(2) . . ?
C19 C12 C13 121.1(2) . . ?
C14 C13 C12 121.5(2) . . ?
C18 C13 C12 119.6(2) . . ?
C18 C13 C14 119.0(2) . . ?
C13 C14 H14 119.4 . . ?
C13 C14 C15 121.1(3) . . ?
C15 C14 H14 119.4 . . ?
C14 C15 H15 120.1 . . ?
C16 C15 C14 119.9(3) . . ?
C16 C15 H15 120.1 . . ?
C15 C16 H16 120.2 . . ?
C15 C16 C17 119.6(3) . . ?
C17 C16 H16 120.2 . . ?
C16 C17 H17 119.9 . . ?
C16 C17 C18 120.1(3) . . ?
C18 C17 H17 119.9 . . ?
C13 C18 C17 120.3(3) . . ?
C13 C18 H18 119.9 . . ?
C17 C18 H18 119.9 . . ?
C12 C19 C20 123.43(19) . . ?
C12 C19 N2 119.57(19) . . ?
N2 C19 C20 117.00(17) . . ?
C21 C20 C19 120.1(2) . . ?
C21 C20 C25 118.9(2) . . ?
C25 C20 C19 120.93(19) . . ?
C20 C21 H21 119.9 . . ?
C22 C21 C20 120.2(2) . . ?
C22 C21 H21 119.9 . . ?
C21 C22 H22 119.8 . . ?
C21 C22 C23 120.4(3) . . ?
C23 C22 H22 119.8 . . ?
C22 C23 H23 120.2 . . ?
C24 C23 C22 119.7(3) . . ?
C24 C23 H23 120.2 . . ?
C23 C24 H24 119.9 . . ?
C23 C24 C25 120.2(3) . . ?
C25 C24 H24 119.9 . . ?
C20 C25 H25 119.7 . . ?
C24 C25 C20 120.6(2) . . ?
C24 C25 H25 119.7 . . ?
C39 C26 C27 123.40(18) . . ?
N4 C26 C27 113.34(19) . . ?
N4 C26 C39 123.3(2) . . ?
C28 C27 C26 122.0(2) . . ?
C32 C27 C26 119.3(2) . . ?
C32 C27 C28 118.7(2) . . ?
C27 C28 H28 119.9 . . ?
C29 C28 C27 120.3(3) . . ?
C29 C28 H28 119.9 . . ?
C28 C29 H29 119.9 . . ?
C30 C29 C28 120.2(3) . . ?
C30 C29 H29 119.9 . . ?
C29 C30 H30 120.1 . . ?
C31 C30 C29 119.8(3) . . ?
C31 C30 H30 120.1 . . ?
C30 C31 H31 119.6 . . ?
C30 C31 C32 120.7(3) . . ?
C32 C31 H31 119.6 . . ?
C27 C32 C31 120.3(3) . . ?
C27 C32 H32 119.8 . . ?
C31 C32 H32 119.8 . . ?
C34 C33 C39 121.4(2) . . ?
C38 C33 C34 118.5(2) . . ?
C38 C33 C39 120.1(2) . . ?
C33 C34 H34 119.7 . . ?
C35 C34 C33 120.6(3) . . ?
C35 C34 H34 119.7 . . ?
C34 C35 H35 119.7 . . ?
C36 C35 C34 120.5(3) . . ?
C36 C35 H35 119.7 . . ?
C35 C36 H36 120.0 . . ?
C35 C36 C37 119.9(2) . . ?
C37 C36 H36 120.0 . . ?
C36 C37 H37 119.9 . . ?
C36 C37 C38 120.2(3) . . ?
C38 C37 H37 119.9 . . ?
C33 C38 C37 120.3(3) . . ?
C33 C38 H38 119.9 . . ?
C37 C38 H38 119.9 . . ?
C26 C39 C33 123.8(2) . . ?
C26 C39 C40 117.04(19) . . ?
C40 C39 C33 119.1(2) . . ?
C39 C40 C43 129.5(2) . . ?
C41 C40 C39 119.0(2) . . ?
C41 C40 C43 111.3(2) . . ?
C40 C41 C44 119.7(2) . . ?
C40 C41 S2 111.84(18) . . ?
C44 C41 S2 128.26(17) . . ?
C43 C42 H42 122.9 . . ?
C43 C42 S2 114.2(2) . . ?
S2 C42 H42 122.9 . . ?
C40 C43 H43 123.8 . . ?
C42 C43 C40 112.5(3) . . ?
C42 C43 H43 123.8 . . ?
C41 C44 N3 121.2(2) . . ?
N4 C44 C41 121.12(18) . . ?
N4 C44 N3 117.7(2) . . ?
C46 C45 H45 120.5 . . ?
C50 C45 H45 120.5 . . ?
C50 C45 C46 118.9(3) . . ?
C45 C46 C47 119.6(2) . . ?
C45 C46 N3 119.3(2) . . ?
C47 C46 N3 121.1(2) . . ?
C46 C47 H47 120.3 . . ?
C46 C47 C48 119.3(3) . . ?
C48 C47 H47 120.3 . . ?
C47 C48 H48 119.7 . . ?
C49 C48 C47 120.6(4) . . ?
C49 C48 H48 119.7 . . ?
C48 C49 H49 120.2 . . ?
C50 C49 C48 119.7(3) . . ?
C50 C49 H49 120.2 . . ?
C45 C50 H50 119.1 . . ?
C49 C50 C45 121.7(4) . . ?
C49 C50 H50 119.1 . . ?
C6 C51 H51 120.5 . . ?
C6 C51 C52 119.08(19) . . ?
C52 C51 H51 120.5 . . ?
C51 C52 C53 119.34(19) . . ?
N1 C52 C51 128.89(19) . . ?
N1 C52 C53 111.77(18) . . ?
C54 C53 C52 122.13(18) . . ?
N2 C53 C52 104.90(17) . . ?
N2 C53 C54 132.97(18) . . ?
C5 C54 C53 117.40(18) . . ?
C5 C54 H54 121.3 . . ?
C53 C54 H54 121.3 . . ?
C7 N1 C52 104.23(17) . . ?
C19 N2 C7 123.27(17) . . ?
C53 N2 C7 104.97(16) . . ?
C53 N2 C19 131.69(17) . . ?
C44 N3 C5 119.88(16) . . ?
C44 N3 C46 119.48(18) . . ?
C46 N3 C5 120.20(17) . . ?
C44 N4 C26 119.76(19) . . ?
C8 S1 C11 90.61(12) . . ?
C42 S2 C41 90.13(14) . . ?

loop_
_geom_bond_atom_site_label_1
_geom_bond_atom_site_label_2
_geom_bond_distance
_geom_bond_site_symmetry_2
_geom_bond_publ_flag
C5 C6 1.413(3) . ?
C5 C54 1.384(3) . ?
C5 N3 1.419(3) . ?
C6 H6 0.9300 . ?
C6 C51 1.383(3) . ?
C7 C8 1.426(3) . ?
C7 N1 1.312(3) . ?
C7 N2 1.404(3) . ?
C8 C9 1.378(3) . ?
C8 S1 1.717(2) . ?
C9 C10 1.431(3) . ?
C9 C12 1.440(3) . ?
C10 H10 0.9300 . ?
C10 C11 1.347(4) . ?
C11 H11 0.9300 . ?
C11 S1 1.725(3) . ?
C12 C13 1.492(3) . ?
C12 C19 1.366(3) . ?
C13 C14 1.373(4) . ?
C13 C18 1.369(4) . ?
C14 H14 0.9300 . ?
C14 C15 1.380(4) . ?
C15 H15 0.9300 . ?
C15 C16 1.369(5) . ?
C16 H16 0.9300 . ?
C16 C17 1.372(6) . ?
C17 H17 0.9300 . ?
C17 C18 1.393(4) . ?
C18 H18 0.9300 . ?
C19 C20 1.487(3) . ?
C19 N2 1.403(3) . ?
C20 C21 1.380(3) . ?
C20 C25 1.386(3) . ?
C21 H21 0.9300 . ?
C21 C22 1.378(4) . ?
C22 H22 0.9300 . ?
C22 C23 1.381(5) . ?
C23 H23 0.9300 . ?
C23 C24 1.366(5) . ?
C24 H24 0.9300 . ?
C24 C25 1.380(4) . ?
C25 H25 0.9300 . ?
C26 C27 1.484(3) . ?
C26 C39 1.391(3) . ?
C26 N4 1.366(3) . ?
C27 C28 1.398(3) . ?
C27 C32 1.384(3) . ?
C28 H28 0.9300 . ?
C28 C29 1.385(4) . ?
C29 H29 0.9300 . ?
C29 C30 1.382(5) . ?
C30 H30 0.9300 . ?
C30 C31 1.365(5) . ?
C31 H31 0.9300 . ?
C31 C32 1.389(4) . ?
C32 H32 0.9300 . ?
C33 C34 1.392(4) . ?
C33 C38 1.392(4) . ?
C33 C39 1.491(3) . ?
C34 H34 0.9300 . ?
C34 C35 1.384(4) . ?
C35 H35 0.9300 . ?
C35 C36 1.369(5) . ?
C36 H36 0.9300 . ?
C36 C37 1.378(5) . ?
C37 H37 0.9300 . ?
C37 C38 1.394(4) . ?
C38 H38 0.9300 . ?
C39 C40 1.412(3) . ?
C40 C41 1.404(3) . ?
C40 C43 1.432(4) . ?
C41 C44 1.404(3) . ?
C41 S2 1.737(2) . ?
C42 H42 0.9300 . ?
C42 C43 1.338(5) . ?
C42 S2 1.730(3) . ?
C43 H43 0.9300 . ?
C44 N3 1.411(2) . ?
C44 N4 1.322(3) . ?
C45 H45 0.9300 . ?
C45 C46 1.392(4) . ?
C45 C50 1.389(5) . ?
C46 C47 1.393(4) . ?
C46 N3 1.411(3) . ?
C47 H47 0.9300 . ?
C47 C48 1.395(4) . ?
C48 H48 0.9300 . ?
C48 C49 1.370(7) . ?
C49 H49 0.9300 . ?
C49 C50 1.355(7) . ?
C50 H50 0.9300 . ?
C51 H51 0.9300 . ?
C51 C52 1.397(3) . ?
C52 C53 1.410(3) . ?
C52 N1 1.376(3) . ?
C53 C54 1.400(3) . ?
C53 N2 1.396(3) . ?
C54 H54 0.9300 . ?

loop_
_platon_squeeze_void_nr
_platon_squeeze_void_average_x
_platon_squeeze_void_average_y
_platon_squeeze_void_average_z
_platon_squeeze_void_volume
_platon_squeeze_void_count_electrons
_platon_squeeze_void_content
1 0.009 0.500 0.500 341 70 ' '
